data_2206277
loop_
_publ_author_name
'Xiao-Bo Huang'
'Miao-Chang Liu'
'Li-Xue Zhang'
'An-Jiang Zhang'
'Ya-li Xu'
'Miao-lin Hu'

_publ_section_title
;
 3-(2-Ethoxyphenyl)-6-phenyl-1,2,4-triazolo[3,4-<i>b</i>][1,3,4]thiadiazole
;
_journal_issue 7
_journal_name_full 'Acta Crystallographica Section E'
_journal_page_first o2233
_journal_page_last o2234
_journal_paper_doi 10.1107/S160053680501901X
_journal_volume 61
_journal_year 2005
_chemical_formula_iupac 'C17 H14 N4 O S'
_chemical_formula_moiety 'C17 H14 N4 O S'
_chemical_formula_sum 'C17 H14 N4 O S'
_chemical_formula_weight 322.38
_chemical_name_systematic
;
3-(2-Ethoxyphenyl)-6-phenyl-1,2,4-triazolo[3,4-b][1,3,4]thiadiazole
;
_space_group_IT_number 14
_symmetry_cell_setting monoclinic
_symmetry_space_group_name_Hall '-P 2yn'
_symmetry_space_group_name_H-M 'P 1 21/n 1'
_atom_sites_solution_hydrogens geom
_atom_sites_solution_primary direct
_atom_sites_solution_secondary difmap
_audit_creation_method SHELXL-97
_cell_angle_alpha 90.00
_cell_angle_beta 102.184(2)
_cell_angle_gamma 90.00
_cell_formula_units_Z 4
_cell_length_a 10.3988(9)
_cell_length_b 8.7056(8)
_cell_length_c 17.5354(16)
_cell_measurement_reflns_used 2865
_cell_measurement_temperature 298(2)
_cell_measurement_theta_max 24.54
_cell_measurement_theta_min 2.35
_cell_volume 1551.7(2)
_computing_cell_refinement 'SAINT (Bruker, 2002)'
_computing_data_collection 'SMART (Bruker, 2002)'
_computing_data_reduction SAINT
_computing_molecular_graphics 'XP (Bruker, 2002)'
_computing_publication_material SHELXL97
_computing_structure_refinement 'SHELXL97 (Sheldrick, 1997)'
_computing_structure_solution 'SHELXS97 (Sheldrick, 1997)'
_diffrn_ambient_temperature 298(2)
_diffrn_measured_fraction_theta_full 0.996
_diffrn_measured_fraction_theta_max 0.996
_diffrn_measurement_device_type 'Bruker APEX area-detector'
_diffrn_measurement_method '\f and \w'
_diffrn_radiation_monochromator graphite
_diffrn_radiation_source 'fine-focus sealed tube'
_diffrn_radiation_type MoK\a
_diffrn_radiation_wavelength 0.71073
_diffrn_reflns_av_R_equivalents 0.0261
_diffrn_reflns_av_sigmaI/netI 0.0307
_diffrn_reflns_limit_h_max 7
_diffrn_reflns_limit_h_min -12
_diffrn_reflns_limit_k_max 10
_diffrn_reflns_limit_k_min -10
_diffrn_reflns_limit_l_max 21
_diffrn_reflns_limit_l_min -19
_diffrn_reflns_number 8034
_diffrn_reflns_theta_full 25.20
_diffrn_reflns_theta_max 25.20
_diffrn_reflns_theta_min 2.10
_diffrn_standards_number 0
_exptl_absorpt_coefficient_mu 0.218
_exptl_absorpt_correction_T_max 0.9638
_exptl_absorpt_correction_T_min 0.9216
_exptl_absorpt_correction_type multi-scan
_exptl_absorpt_process_details '(SADABS; Bruker, 2002)'
_exptl_crystal_colour Colorless
_exptl_crystal_density_diffrn 1.380
_exptl_crystal_density_method 'not measured'
_exptl_crystal_description Block
_exptl_crystal_F_000 672
_exptl_crystal_size_max 0.38
_exptl_crystal_size_mid 0.26
_exptl_crystal_size_min 0.17
_refine_diff_density_max 0.244
_refine_diff_density_min -0.230
_refine_ls_extinction_coef 0.063(3)
_refine_ls_extinction_expression Fc^*^=kFc[1+0.001xFc^2^\l^3^/sin(2\q)]^-1/4^
_refine_ls_extinction_method SHELXL97
_refine_ls_goodness_of_fit_ref 1.042
_refine_ls_hydrogen_treatment constr
_refine_ls_matrix_type full
_refine_ls_number_parameters 210
_refine_ls_number_reflns 2792
_refine_ls_number_restraints 0
_refine_ls_restrained_S_all 1.042
_refine_ls_R_factor_all 0.0530
_refine_ls_R_factor_gt 0.0453
_refine_ls_shift/su_max 0.001
_refine_ls_shift/su_mean 0.000
_refine_ls_structure_factor_coef Fsqd
_refine_ls_weighting_details 'calc w = 1/[\s^2^(Fo^2^)+(0.0531P)^2^+0.6118P] where P = (Fo^2^+2Fc^2^)/3'
_refine_ls_weighting_scheme calc
_refine_ls_wR_factor_gt 0.1113
_refine_ls_wR_factor_ref 0.1162
_reflns_number_gt 2405
_reflns_number_total 2792
_reflns_threshold_expression I>2\s(I)
_cod_data_source_file rz6094.cif
_cod_data_source_block I
_cod_depositor_comments
;
The following automatic conversions were performed:
'_symmetry_cell_setting' value 'Monoclinic' changed to 'monoclinic'
according to '/home/saulius/struct/CIF-dictionaries/cif_core.dic'
dictionary named 'cif_core.dic' version 2.4.1 from
2010-06-29.

'_exptl_absorpt_correction_type' value 'Multi-scan' changed
to 'multi-scan' according to
'/home/saulius/struct/CIF-dictionaries/cif_core.dic' dictionary named
'cif_core.dic' version 2.4.1 from 2010-06-29.

Automatic conversion script
Id: cif_fix_enum 1527 2010-12-29 10:47:43Z saulius 

The following automatic conversions were performed:

'_symmetry_cell_setting' value 'Monoclinic' changed to 'monoclinic'
according to /home/saulius/struct/CIF-dictionaries/cif_core.dic
dictionary named 'cif_core.dic' version 2.4.1 from
2010-06-29.

'_exptl_absorpt_correction_type' value 'Multi-scan'
changed to 'multi-scan' according to
/home/saulius/struct/CIF-dictionaries/cif_core.dic dictionary named
'cif_core.dic' version 2.4.1 from 2010-06-29.

Automatic conversion script
Id: cif_fix_values 1715 2011-07-08 13:25:40Z adriana 
;
_cod_original_sg_symbol_H-M 'P 21/n'
_cod_database_code 2206277

loop_
_symmetry_equiv_pos_as_xyz
'x, y, z'
'-x+1/2, y+1/2, -z+1/2'
'-x, -y, -z'
'x-1/2, -y-1/2, z-1/2'

loop_
_atom_site_label
_atom_site_fract_x
_atom_site_fract_y
_atom_site_fract_z
_atom_site_U_iso_or_equiv
_atom_site_adp_type
_atom_site_calc_flag
_atom_site_refinement_flags
_atom_site_occupancy
_atom_site_type_symbol
S1 0.98525(6) 0.69338(7) 0.99453(3) 0.0549(2) Uani d . 1 S
O1 0.77199(13) 0.81593(17) 0.72026(8) 0.0501(4) Uani d . 1 O
N1 0.89636(16) 0.88766(18) 0.88214(9) 0.0431(4) Uani d . 1 N
N2 0.98319(15) 0.78843(18) 0.85854(9) 0.0417(4) Uani d . 1 N
N3 1.12241(18) 0.5947(2) 0.87935(11) 0.0577(5) Uani d . 1 N
N4 1.11415(17) 0.6530(2) 0.80381(11) 0.0537(5) Uani d . 1 N
C1 0.6414(3) 1.0815(3) 1.07834(17) 0.0774(8) Uani d . 1 C
H1 0.5882 1.1335 1.1062 0.093 Uiso calc R 1 H
C2 0.6495(3) 1.1320(3) 1.00532(16) 0.0708(7) Uani d . 1 C
H2 0.6010 1.2169 0.9837 0.085 Uiso calc R 1 H
C3 0.7297(2) 1.0563(3) 0.96402(14) 0.0563(6) Uani d . 1 C
H3 0.7354 1.0910 0.9147 0.068 Uiso calc R 1 H
C4 0.8014(2) 0.9294(2) 0.99565(11) 0.0460(5) Uani d . 1 C
C5 0.7904(3) 0.8783(3) 1.06929(13) 0.0638(6) Uani d . 1 C
H5 0.8368 0.7919 1.0909 0.077 Uiso calc R 1 H
C6 0.7107(3) 0.9560(4) 1.11034(15) 0.0761(8) Uani d . 1 C
H6 0.7045 0.9225 1.1598 0.091 Uiso calc R 1 H
C7 0.88718(19) 0.8502(2) 0.95227(11) 0.0434(5) Uani d . 1 C
C8 1.0424(2) 0.6792(2) 0.90934(12) 0.0476(5) Uani d . 1 C
C9 1.03075(19) 0.7677(2) 0.79206(12) 0.0436(5) Uani d . 1 C
C10 0.9946(2) 0.8596(2) 0.72058(11) 0.0433(5) Uani d . 1 C
C11 0.86274(19) 0.8855(2) 0.68611(11) 0.0429(5) Uani d . 1 C
C12 0.8314(2) 0.9742(3) 0.61903(12) 0.0524(5) Uani d . 1 C
H12 0.7438 0.9931 0.5960 0.063 Uiso calc R 1 H
C13 0.9300(3) 1.0345(3) 0.58647(13) 0.0613(6) Uani d . 1 C
H13 0.9083 1.0945 0.5417 0.074 Uiso calc R 1 H
C14 1.0594(3) 1.0071(3) 0.61915(14) 0.0617(6) Uani d . 1 C
H14 1.1252 1.0469 0.5963 0.074 Uiso calc R 1 H
C15 1.0917(2) 0.9205(3) 0.68587(13) 0.0541(6) Uani d . 1 C
H15 1.1797 0.9023 0.7081 0.065 Uiso calc R 1 H
C16 0.6457(2) 0.8878(3) 0.71047(14) 0.0603(6) Uani d . 1 C
H16A 0.6013 0.8843 0.6560 0.072 Uiso calc R 1 H
H16B 0.6563 0.9946 0.7263 0.072 Uiso calc R 1 H
C17 0.5667(3) 0.8073(4) 0.75805(18) 0.0805(9) Uani d . 1 C
H17A 0.5574 0.7014 0.7427 0.121 Uiso calc R 1 H
H17B 0.4813 0.8540 0.7505 0.121 Uiso calc R 1 H
H17C 0.6095 0.8140 0.8121 0.121 Uiso calc R 1 H

loop_
_atom_site_aniso_label
_atom_site_aniso_U_11
_atom_site_aniso_U_22
_atom_site_aniso_U_33
_atom_site_aniso_U_12
_atom_site_aniso_U_13
_atom_site_aniso_U_23
S1 0.0611(4) 0.0527(4) 0.0474(3) 0.0071(3) 0.0034(3) 0.0100(2)
O1 0.0392(8) 0.0563(9) 0.0556(9) -0.0008(6) 0.0120(6) 0.0086(7)
N1 0.0450(10) 0.0412(9) 0.0438(9) 0.0049(7) 0.0113(7) 0.0007(7)
N2 0.0395(9) 0.0387(9) 0.0459(9) 0.0052(7) 0.0065(7) 0.0004(7)
N3 0.0498(11) 0.0533(11) 0.0671(12) 0.0121(9) 0.0061(9) 0.0013(9)
N4 0.0445(10) 0.0539(11) 0.0627(12) 0.0077(8) 0.0114(8) -0.0047(9)
C1 0.097(2) 0.0643(17) 0.0879(19) -0.0122(15) 0.0571(17) -0.0192(15)
C2 0.0830(18) 0.0522(14) 0.0888(19) 0.0058(13) 0.0441(15) -0.0025(13)
C3 0.0668(15) 0.0504(13) 0.0578(13) -0.0003(11) 0.0267(11) 0.0003(10)
C4 0.0492(12) 0.0460(11) 0.0435(11) -0.0089(9) 0.0114(9) -0.0050(9)
C5 0.0782(17) 0.0675(15) 0.0477(13) -0.0035(13) 0.0180(12) 0.0019(11)
C6 0.101(2) 0.0827(19) 0.0539(15) -0.0165(17) 0.0374(15) -0.0085(14)
C7 0.0444(11) 0.0407(11) 0.0424(11) -0.0037(9) 0.0037(9) 0.0006(8)
C8 0.0416(11) 0.0436(11) 0.0531(12) 0.0022(9) -0.0003(9) 0.0021(9)
C9 0.0358(10) 0.0451(11) 0.0506(11) -0.0001(9) 0.0104(9) -0.0064(9)
C10 0.0434(11) 0.0440(11) 0.0443(11) -0.0019(9) 0.0135(9) -0.0087(8)
C11 0.0445(11) 0.0445(11) 0.0420(11) -0.0036(9) 0.0143(9) -0.0060(9)
C12 0.0544(13) 0.0603(14) 0.0423(11) -0.0018(11) 0.0097(10) -0.0006(10)
C13 0.0785(18) 0.0641(15) 0.0452(12) -0.0091(13) 0.0220(12) 0.0010(11)
C14 0.0657(16) 0.0702(16) 0.0576(14) -0.0152(12) 0.0318(12) -0.0052(12)
C15 0.0475(13) 0.0613(14) 0.0572(13) -0.0044(10) 0.0194(10) -0.0107(11)
C16 0.0448(12) 0.0757(16) 0.0612(14) 0.0070(11) 0.0127(11) 0.0135(12)
C17 0.0532(15) 0.099(2) 0.095(2) 0.0124(14) 0.0275(14) 0.0350(17)

loop_
_atom_type_symbol
_atom_type_description
_atom_type_scat_dispersion_real
_atom_type_scat_dispersion_imag
_atom_type_scat_source
C C 0.0033 0.0016 'International Tables Vol C Tables 4.2.6.8 and 6.1.1.4'
H H 0.0000 0.0000 'International Tables Vol C Tables 4.2.6.8 and 6.1.1.4'
N N 0.0061 0.0033 'International Tables Vol C Tables 4.2.6.8 and 6.1.1.4'
O O 0.0106 0.0060 'International Tables Vol C Tables 4.2.6.8 and 6.1.1.4'
S S 0.1246 0.1234 'International Tables Vol C Tables 4.2.6.8 and 6.1.1.4'

loop_
_geom_angle_atom_site_label_1
_geom_angle_atom_site_label_2
_geom_angle_atom_site_label_3
_geom_angle
_geom_angle_publ_flag
C8 S1 C7 88.05(9) ?
C11 O1 C16 117.15(16) ?
C7 N1 N2 108.20(16) yes
C8 N2 C9 105.68(16) yes
C8 N2 N1 118.56(16) yes
C9 N2 N1 135.76(16) yes
C8 N3 N4 105.05(17) yes
C9 N4 N3 109.30(17) yes
C6 C1 C2 120.6(2) ?
C6 C1 H1 119.7 ?
C2 C1 H1 119.7 ?
C1 C2 C3 119.9(3) ?
C1 C2 H2 120.0 ?
C3 C2 H2 120.0 ?
C2 C3 C4 120.3(2) ?
C2 C3 H3 119.8 ?
C4 C3 H3 119.8 ?
C3 C4 C5 118.9(2) ?
C3 C4 C7 120.35(18) ?
C5 C4 C7 120.7(2) ?
C6 C5 C4 120.1(3) ?
C6 C5 H5 119.9 ?
C4 C5 H5 119.9 ?
C1 C6 C5 120.0(2) ?
C1 C6 H6 120.0 ?
C5 C6 H6 120.0 ?
N1 C7 C4 123.43(18) yes
N1 C7 S1 116.13(15) yes
C4 C7 S1 120.45(15) ?
N3 C8 N2 111.76(19) yes
N3 C8 S1 139.18(17) yes
N2 C8 S1 109.05(15) yes
N4 C9 N2 108.21(18) yes
N4 C9 C10 126.27(18) yes
N2 C9 C10 125.52(17) yes
C15 C10 C11 119.2(2) ?
C15 C10 C9 120.21(19) ?
C11 C10 C9 120.62(18) ?
O1 C11 C12 124.05(19) ?
O1 C11 C10 116.53(18) ?
C12 C11 C10 119.39(19) ?
C13 C12 C11 120.1(2) ?
C13 C12 H12 120.0 ?
C11 C12 H12 120.0 ?
C14 C13 C12 120.8(2) ?
C14 C13 H13 119.6 ?
C12 C13 H13 119.6 ?
C13 C14 C15 119.7(2) ?
C13 C14 H14 120.2 ?
C15 C14 H14 120.2 ?
C14 C15 C10 120.9(2) ?
C14 C15 H15 119.6 ?
C10 C15 H15 119.6 ?
O1 C16 C17 109.5(2) ?
O1 C16 H16A 109.8 ?
C17 C16 H16A 109.8 ?
O1 C16 H16B 109.8 ?
C17 C16 H16B 109.8 ?
H16A C16 H16B 108.2 ?
C16 C17 H17A 109.5 ?
C16 C17 H17B 109.5 ?
H17A C17 H17B 109.5 ?
C16 C17 H17C 109.5 ?
H17A C17 H17C 109.5 ?
H17B C17 H17C 109.5 ?

loop_
_geom_bond_atom_site_label_1
_geom_bond_atom_site_label_2
_geom_bond_distance
_geom_bond_publ_flag
S1 C8 1.725(2) yes
S1 C7 1.770(2) yes
O1 C11 1.362(2) yes
O1 C16 1.432(3) yes
N1 C7 1.295(2) yes
N1 N2 1.375(2) yes
N2 C8 1.359(2) yes
N2 C9 1.371(2) yes
N3 C8 1.302(3) yes
N3 N4 1.404(3) yes
N4 C9 1.310(3) yes
C1 C6 1.363(4) ?
C1 C2 1.373(4) ?
C1 H1 0.9300 ?
C2 C3 1.382(3) ?
C2 H2 0.9300 ?
C3 C4 1.382(3) ?
C3 H3 0.9300 ?
C4 C5 1.393(3) ?
C4 C7 1.461(3) ?
C5 C6 1.383(4) ?
C5 H5 0.9300 ?
C6 H6 0.9300 ?
C9 C10 1.468(3) ?
C10 C15 1.389(3) ?
C10 C11 1.395(3) ?
C11 C12 1.387(3) ?
C12 C13 1.378(3) ?
C12 H12 0.9300 ?
C13 C14 1.368(3) ?
C13 H13 0.9300 ?
C14 C15 1.373(3) ?
C14 H14 0.9300 ?
C15 H15 0.9300 ?
C16 C17 1.467(3) ?
C16 H16A 0.9700 ?
C16 H16B 0.9700 ?
C17 H17A 0.9600 ?
C17 H17B 0.9600 ?
C17 H17C 0.9600 ?

loop_
_geom_torsion_atom_site_label_1
_geom_torsion_atom_site_label_2
_geom_torsion_atom_site_label_3
_geom_torsion_atom_site_label_4
_geom_torsion
C7 N1 N2 C8 -1.5(2)
C7 N1 N2 C9 178.6(2)
C8 N3 N4 C9 -0.2(2)
C6 C1 C2 C3 -0.8(4)
C1 C2 C3 C4 0.4(4)
C2 C3 C4 C5 0.6(3)
C2 C3 C4 C7 -179.4(2)
C3 C4 C5 C6 -1.3(4)
C7 C4 C5 C6 178.8(2)
C2 C1 C6 C5 0.2(4)
C4 C5 C6 C1 0.9(4)
N2 N1 C7 C4 -178.84(17)
N2 N1 C7 S1 0.8(2)
C3 C4 C7 N1 -3.5(3)
C5 C4 C7 N1 176.4(2)
C3 C4 C7 S1 176.92(17)
C5 C4 C7 S1 -3.2(3)
C8 S1 C7 N1 0.00(16)
C8 S1 C7 C4 179.65(17)
N4 N3 C8 N2 -0.1(2)
N4 N3 C8 S1 178.3(2)
C9 N2 C8 N3 0.4(2)
N1 N2 C8 N3 -179.55(17)
C9 N2 C8 S1 -178.54(13)
N1 N2 C8 S1 1.5(2)
C7 S1 C8 N3 -179.2(3)
C7 S1 C8 N2 -0.81(15)
N3 N4 C9 N2 0.4(2)
N3 N4 C9 C10 179.92(19)
C8 N2 C9 N4 -0.4(2)
N1 N2 C9 N4 179.4(2)
C8 N2 C9 C10 -179.99(19)
N1 N2 C9 C10 -0.1(3)
N4 C9 C10 C15 -49.1(3)
N2 C9 C10 C15 130.4(2)
N4 C9 C10 C11 130.2(2)
N2 C9 C10 C11 -50.4(3)
C16 O1 C11 C12 -28.9(3)
C16 O1 C11 C10 153.33(19)
C15 C10 C11 O1 176.45(18)
C9 C10 C11 O1 -2.8(3)
C15 C10 C11 C12 -1.5(3)
C9 C10 C11 C12 179.29(18)
O1 C11 C12 C13 -177.0(2)
C10 C11 C12 C13 0.8(3)
C11 C12 C13 C14 0.5(4)
C12 C13 C14 C15 -1.0(4)
C13 C14 C15 C10 0.3(3)
C11 C10 C15 C14 1.0(3)
C9 C10 C15 C14 -179.8(2)
C11 O1 C16 C17 -173.7(2)

loop_
_cod_related_entry_id
_cod_related_entry_database
_cod_related_entry_code
1 ChemSpider 21129218
